data_4061428
_journal_name_full Organometallics
_journal_paper_doi 10.1021/om050098w
_journal_year 2005
_chemical_formula_sum 'C26 H58 O2 Si4 Yb'
_chemical_formula_weight 688.12
_space_group_IT_number 86
_symmetry_cell_setting tetragonal
_symmetry_space_group_name_Hall '-P 4bc'
_symmetry_space_group_name_H-M 'P 42/n :2'
_cell_angle_alpha 90.00
_cell_angle_beta 90.00
_cell_angle_gamma 90.00
_cell_formula_units_Z 4
_cell_length_a 15.227(6)
_cell_length_b 15.227(6)
_cell_length_c 17.212(15)
_cell_measurement_temperature 203(2)
_cell_volume 3991(4)
_diffrn_ambient_temperature 203(2)
_exptl_crystal_density_diffrn 1.145
_cod_depositor_comments
;
The following automatic conversions were performed:
'_symmetry_cell_setting' value 'Tetragonal' changed to 'tetragonal'
according to '/home/saulius/struct/CIF-dictionaries/cif_core.dic'
dictionary named 'cif_core.dic' version 2.4.1 from 2010-06-29.

Automatic conversion script
Id: cif_fix_enum 1527 2010-12-29 10:47:43Z saulius 
;
_cod_original_sg_symbol_H-M 'P 42/n'
_cod_database_code 4061428

loop_
_symmetry_equiv_pos_as_xyz
'x, y, z'
'-x+1/2, -y+1/2, z'
'-y, x+1/2, z+1/2'
'y+1/2, -x, z+1/2'
'-x, -y, -z'
'x-1/2, y-1/2, -z'
'y, -x-1/2, -z-1/2'
'-y-1/2, x, -z-1/2'

loop_
_atom_site_label
_atom_site_type_symbol
_atom_site_fract_x
_atom_site_fract_y
_atom_site_fract_z
_atom_site_U_iso_or_equiv
_atom_site_adp_type
_atom_site_occupancy
_atom_site_symmetry_multiplicity
_atom_site_calc_flag
_atom_site_refinement_flags
_atom_site_disorder_assembly
_atom_site_disorder_group
Yb Yb 0.7500 0.2500 0.08192(3) 0.0560(2) Uani 1 2 d S . .
Si1 Si 0.7015(2) 0.52856(19) 0.1026(2) 0.0734(9) Uani 1 1 d . . .
Si2 Si 0.51247(19) 0.2130(2) 0.2012(2) 0.0704(8) Uani 1 1 d . . .
C3 C 0.6180(6) 0.2757(6) 0.1889(6) 0.060(2) Uani 1 1 d . . .
H3A H 0.6453 0.2814 0.2402 0.073 Uiso 1 1 calc R . .
C2 C 0.6273(6) 0.3580(6) 0.1496(6) 0.064(3) Uani 1 1 d . . .
H2A H 0.5779 0.3739 0.1159 0.077 Uiso 1 1 calc R . .
C1 C 0.7052(6) 0.4110(6) 0.1393(6) 0.063(3) Uani 1 1 d . . .
H1A H 0.7325 0.4142 0.1907 0.076 Uiso 1 1 calc R . .
O O 0.6536(5) 0.2119(6) -0.0271(5) 0.095(2) Uani 1 1 d . . .
C6 C 0.8150(9) 0.5731(9) 0.0757(9) 0.127(6) Uani 1 1 d . . .
H6A H 0.8535 0.5682 0.1196 0.191 Uiso 1 1 calc R . .
H6B H 0.8100 0.6337 0.0608 0.191 Uiso 1 1 calc R . .
H6C H 0.8384 0.5398 0.0331 0.191 Uiso 1 1 calc R . .
C5 C 0.6254(10) 0.5400(9) 0.0149(9) 0.138(6) Uani 1 1 d . . .
H5A H 0.5682 0.5179 0.0279 0.207 Uiso 1 1 calc R . .
H5B H 0.6488 0.5071 -0.0280 0.207 Uiso 1 1 calc R . .
H5C H 0.6209 0.6008 0.0006 0.207 Uiso 1 1 calc R . .
C4 C 0.6591(10) 0.6072(8) 0.1816(9) 0.125(6) Uani 1 1 d . . .
H4A H 0.6959 0.6028 0.2268 0.188 Uiso 1 1 calc R . .
H4B H 0.6000 0.5918 0.1952 0.188 Uiso 1 1 calc R . .
H4C H 0.6605 0.6664 0.1624 0.188 Uiso 1 1 calc R . .
C9 C 0.5372(10) 0.0970(9) 0.2222(16) 0.232(14) Uani 1 1 d . . .
H9A H 0.5701 0.0723 0.1799 0.348 Uiso 1 1 calc R . .
H9B H 0.4833 0.0651 0.2285 0.348 Uiso 1 1 calc R . .
H9C H 0.5711 0.0932 0.2690 0.348 Uiso 1 1 calc R . .
C8 C 0.4466(11) 0.2548(11) 0.2881(11) 0.179(9) Uani 1 1 d . . .
H8A H 0.3926 0.2226 0.2919 0.268 Uiso 1 1 calc R . .
H8B H 0.4340 0.3161 0.2813 0.268 Uiso 1 1 calc R . .
H8C H 0.4801 0.2467 0.3348 0.268 Uiso 1 1 calc R . .
C7 C 0.4387(12) 0.2254(17) 0.1167(10) 0.265(17) Uani 1 1 d . . .
H7A H 0.4681 0.2055 0.0707 0.398 Uiso 1 1 calc R . .
H7B H 0.4230 0.2861 0.1108 0.398 Uiso 1 1 calc R . .
H7C H 0.3866 0.1911 0.1248 0.398 Uiso 1 1 calc R . .
C11 C 0.5717(10) 0.1410(12) -0.1268(10) 0.134(6) Uani 1 1 d . . .
H11A H 0.5199 0.1060 -0.1163 0.161 Uiso 1 1 calc R . .
H11B H 0.5965 0.1230 -0.1763 0.161 Uiso 1 1 calc R . .
C13 C 0.6025(12) 0.2796(11) -0.0653(9) 0.144(7) Uani 1 1 d . . .
H13A H 0.6410 0.3235 -0.0878 0.173 Uiso 1 1 calc R . .
H13B H 0.5638 0.3082 -0.0284 0.173 Uiso 1 1 calc R . .
C12 C 0.5506(15) 0.2354(14) -0.1270(11) 0.193(10) Uani 1 1 d . . .
H12A H 0.4884 0.2437 -0.1175 0.232 Uiso 1 1 calc R . .
H12B H 0.5647 0.2606 -0.1772 0.232 Uiso 1 1 calc R . .
C10 C 0.6360(16) 0.1321(12) -0.0646(12) 0.207(12) Uani 1 1 d . . .
H10A H 0.6143 0.0901 -0.0268 0.249 Uiso 1 1 calc R . .
H10B H 0.6902 0.1090 -0.0860 0.249 Uiso 1 1 calc R . .

loop_
_atom_site_aniso_label
_atom_site_aniso_U_11
_atom_site_aniso_U_22
_atom_site_aniso_U_33
_atom_site_aniso_U_23
_atom_site_aniso_U_13
_atom_site_aniso_U_12
Yb 0.0507(4) 0.0595(4) 0.0578(3) 0.000 0.000 0.0058(4)
Si1 0.0606(18) 0.0575(17) 0.102(2) 0.0106(17) -0.0009(17) 0.0028(14)
Si2 0.0575(17) 0.0656(18) 0.088(2) 0.0050(16) 0.0072(16) -0.0042(15)
C3 0.063(6) 0.060(6) 0.058(6) 0.001(5) -0.001(5) -0.001(5)
C2 0.055(6) 0.061(6) 0.076(7) -0.008(5) -0.003(5) 0.006(5)
C1 0.066(7) 0.060(6) 0.064(6) -0.008(5) 0.000(5) -0.005(5)
O 0.103(6) 0.094(6) 0.088(6) -0.014(5) -0.034(5) 0.007(5)
C6 0.097(10) 0.090(10) 0.194(17) 0.043(10) 0.019(10) -0.012(8)
C5 0.144(13) 0.105(11) 0.166(15) 0.052(11) -0.071(12) -0.016(10)
C4 0.159(14) 0.067(8) 0.151(14) 0.002(9) 0.042(11) 0.015(9)
C9 0.097(11) 0.069(9) 0.53(4) 0.045(17) 0.074(19) 0.002(8)
C8 0.151(15) 0.169(16) 0.22(2) -0.066(15) 0.105(15) -0.058(13)
C7 0.177(18) 0.49(4) 0.134(15) 0.16(2) -0.098(14) -0.23(2)
C11 0.097(11) 0.171(17) 0.135(14) -0.045(13) -0.007(10) -0.030(11)
C13 0.182(17) 0.123(13) 0.127(14) 0.001(10) -0.077(13) 0.005(12)
C12 0.25(3) 0.19(2) 0.142(16) -0.039(15) -0.108(17) 0.084(18)
C10 0.30(3) 0.114(14) 0.21(2) -0.049(14) -0.16(2) 0.052(16)

loop_
_geom_bond_atom_site_label_1
_geom_bond_atom_site_label_2
_geom_bond_distance
_geom_bond_site_symmetry_2
_geom_bond_publ_flag
Yb O 2.452(8) . ?
Yb O 2.452(8) 2_655 ?
Yb C1 2.729(9) . ?
Yb C1 2.729(9) 2_655 ?
Yb C2 2.748(9) 2_655 ?
Yb C2 2.748(9) . ?
Yb C3 2.754(9) 2_655 ?
Yb C3 2.754(9) . ?
Si1 C1 1.899(10) . ?
Si1 C5 1.912(13) . ?
Si1 C6 1.914(12) . ?
Si1 C4 1.924(13) . ?
Si2 C9 1.841(14) . ?
Si2 C7 1.847(15) . ?
Si2 C3 1.881(10) . ?
Si2 C8 1.910(15) . ?
C3 C2 1.431(13) . ?
C2 C1 1.445(13) . ?
O C10 1.403(17) . ?
O C13 1.449(15) . ?
C11 C10 1.46(2) . ?
C11 C12 1.47(2) . ?
C13 C12 1.48(2) . ?
